data_4312533
loop_
_publ_author_name
'Chigusa Aoki'
'Takayuki Ishida'
'Takashi Nogami'

_publ_contact_author_address
;
    Department of Applied Physics and Chemistry, The University of 
    Electro-Communications, Chofu, Tokyo 182-8585, Japan
;
_publ_contact_author_email ' ishi@pc.uec.ac.jp '
_publ_contact_author_fax ' +81-424-43-5501 '
_publ_contact_author_name ' Takayuki Ishida'
_publ_contact_author_phone ' +81-424-43-5490 '
_publ_section_title
;
 Molecular Metamagnet [Ni(4ImNNH)2(NO3)2] (4ImNNH = 4-Imidazolyl Nitronyl
 Nitroxide) and the Related Compounds Showing Supramolecular H-Bonding
 Interactions
;
_journal_name_full 'Inorganic Chemistry'
_journal_page_first 7616
_journal_page_last 7625
_journal_paper_doi 10.1021/ic0349048
_journal_volume 42
_journal_year 2003
_chemical_formula_moiety 'C20 H30 N10 O10 Ni '
_chemical_formula_sum 'C20 H30 N10 Ni O10'
_chemical_formula_weight 629.22
_space_group_IT_number 14
_symmetry_cell_setting monoclinic
_symmetry_Int_Tables_number 14
_symmetry_space_group_name_Hall '-P 2yab'
_symmetry_space_group_name_H-M 'P 1 21/a 1'
_cell_angle_alpha 90
_cell_angle_beta 43.384(2)
_cell_angle_gamma 90
_cell_formula_units_Z 2
_cell_length_a 13.3490(9)
_cell_length_b 10.9253(7)
_cell_length_c 13.297(1)
_cell_measurement_reflns_used 13290
_cell_measurement_temperature 100.0
_cell_measurement_theta_max 27.5
_cell_measurement_theta_min 2.5
_cell_volume 1332.05(17)
_computing_cell_refinement PROCESS-AUTO
_computing_data_collection PROCESS-AUTO
_computing_data_reduction 'teXsan Ver. 1.11'
_computing_publication_material 'teXsan Ver. 1.11'
_computing_structure_refinement 'teXsan Ver. 1.10'
_computing_structure_solution SIR92
_diffrn_detector_area_resol_mean 10.00
_diffrn_measured_fraction_theta_full 0.9958
_diffrn_measured_fraction_theta_max 0.9958
_diffrn_measurement_device_type 'Rigaku RAXIS-RAPID Imaging Plate'
_diffrn_measurement_method \w
_diffrn_radiation_type 'Mo K\a'
_diffrn_radiation_wavelength 0.7107
_diffrn_reflns_av_R_equivalents 0.062
_diffrn_reflns_limit_h_max 16
_diffrn_reflns_limit_h_min -16
_diffrn_reflns_limit_k_max 13
_diffrn_reflns_limit_k_min -13
_diffrn_reflns_limit_l_max 16
_diffrn_reflns_limit_l_min -16
_diffrn_reflns_number 11531
_diffrn_reflns_theta_full 26.70
_diffrn_reflns_theta_max 26.70
_exptl_absorpt_coefficient_mu 0.802
_exptl_absorpt_correction_T_max 0.930
_exptl_absorpt_correction_T_min 0.848
_exptl_absorpt_correction_type integration
_exptl_absorpt_process_details '(Higashi, 1999)'
_exptl_crystal_colour black
_exptl_crystal_density_diffrn 1.569
_exptl_crystal_density_method 'not measured'
_exptl_crystal_description platelet
_exptl_crystal_size_max 0.300
_exptl_crystal_size_mid 0.300
_exptl_crystal_size_min 0.100
_refine_diff_density_max 0.44
_refine_diff_density_min -0.33
_refine_ls_extinction_coef 0.005(2)
_refine_ls_extinction_method 'Zachariasen(1967) type 2 Gaussian isotropic'
_refine_ls_goodness_of_fit_ref 1.825
_refine_ls_hydrogen_treatment refall
_refine_ls_number_parameters 248
_refine_ls_number_reflns 2814
_refine_ls_R_factor_gt 0.0624
_refine_ls_shift/su_max 0.0015
_refine_ls_structure_factor_coef Fsqd
_refine_ls_weighting_details 'w = 1/[\s^2^(Fo^2^) + (0.06000(Max(Fo^2^,0) + 2Fc^2^)/3)^2^]'
_refine_ls_weighting_scheme calc
_refine_ls_wR_factor_ref 0.1659
_reflns_number_gt 2237
_reflns_number_total 2815
_reflns_threshold_expression F^2^>2.0\s(F^2^)
_cod_data_source_file ic0349048si20030924_033005_4.cif
_cod_data_source_block '[Ni(4ImNNH)2(NO3)2]_'
_cod_original_cell_volume 1332.1(2)
_cod_original_formula_sum 'C20 H30 N10 O10 Ni '
_cod_database_code 4312533

loop_
_symmetry_equiv_pos_as_xyz
x,y,z
1/2-x,1/2+y,-z
-x,-y,-z
1/2+x,1/2-y,z

loop_
_atom_site_label
_atom_site_type_symbol
_atom_site_fract_x
_atom_site_fract_y
_atom_site_fract_z
_atom_site_U_iso_or_equiv
_atom_site_adp_type
_atom_site_occupancy
_atom_site_calc_flag
_atom_site_refinement_flags
_atom_site_disorder_assembly
_atom_site_disorder_group
Ni(1) Ni 0.5000 0.5000 0.5000 0.01731(9) Uani 1.00 d S . .
O(1) O 0.5395(2) 0.3828(2) 0.3551(2) 0.0226(4) Uani 1.00 d . . .
O(2) O 0.7874(2) 0.0451(2) 0.2969(2) 0.0289(4) Uani 1.00 d . . .
O(3) O 0.7049(2) 0.5909(2) 0.3414(2) 0.0305(5) Uani 1.00 d . . .
O(4) O 0.8234(2) 0.7397(2) 0.1852(2) 0.0341(5) Uani 1.00 d . . .
O(5) O 0.7320(2) 0.5971(3) 0.1585(2) 0.0360(5) Uani 1.00 d . . .
N(1) N 0.5877(2) 0.3798(3) 0.5344(2) 0.0204(5) Uani 1.00 d . . .
N(2) N 0.6580(3) 0.2909(3) 0.6224(3) 0.0228(5) Uani 1.00 d . . .
N(3) N 0.6114(2) 0.2803(2) 0.3090(2) 0.0189(5) Uani 1.00 d . . .
N(4) N 0.7285(2) 0.1201(3) 0.2792(2) 0.0205(5) Uani 1.00 d . . .
N(5) N 0.7536(3) 0.6411(3) 0.2262(3) 0.0252(5) Uani 1.00 d . . .
C(1) C 0.5950(3) 0.3902(3) 0.6275(3) 0.0220(6) Uani 1.00 d . . .
C(2) C 0.6489(3) 0.2675(3) 0.4665(3) 0.0184(5) Uani 1.00 d . . .
C(3) C 0.6935(3) 0.2118(3) 0.5216(3) 0.0206(6) Uani 1.00 d . . .
C(4) C 0.6620(3) 0.2265(3) 0.3548(3) 0.0208(6) Uani 1.00 d . . .
C(5) C 0.6658(3) 0.2199(3) 0.1747(3) 0.0212(6) Uani 1.00 d . . .
C(6) C 0.7035(3) 0.0892(3) 0.1883(3) 0.0217(6) Uani 1.00 d . . .
C(7) C 0.5495(3) 0.2219(4) 0.1787(3) 0.0280(6) Uani 1.00 d . . .
C(8) C 0.7993(3) 0.2936(3) 0.0460(3) 0.0276(7) Uani 1.00 d . . .
C(9) C 0.5752(3) 0.0005(3) 0.2806(3) 0.0293(6) Uani 1.00 d . . .
C(10) C 0.8372(3) 0.0326(3) 0.0447(3) 0.0270(6) Uani 1.00 d . . .
H(1) H 0.561(3) 0.456(3) 0.691(3) 0.017(9) Uiso 1.00 d . . .
H(2) H 0.739(3) 0.146(3) 0.504(3) 0.023(10) Uiso 1.00 d . . .
H(3) H 0.677(7) 0.246(8) 0.689(7) 0.15(2) Uiso 1.00 d . . .
H(4) H 0.467(3) 0.186(3) 0.254(3) 0.021(9) Uiso 1.00 d . . .
H(5) H 0.529(4) 0.301(4) 0.177(4) 0.04(1) Uiso 1.00 d . . .
H(6) H 0.579(3) 0.170(3) 0.094(3) 0.007(7) Uiso 1.00 d . . .
H(7) H 0.768(3) 0.376(4) 0.066(3) 0.03(1) Uiso 1.00 d . . .
H(8) H 0.829(3) 0.268(3) -0.041(3) 0.027(10) Uiso 1.00 d . . .
H(9) H 0.867(3) 0.279(3) 0.040(3) 0.010(8) Uiso 1.00 d . . .
H(10) H 0.491(4) 0.032(4) 0.374(4) 0.04(1) Uiso 1.00 d . . .
H(11) H 0.559(4) -0.029(4) 0.219(4) 0.03(1) Uiso 1.00 d . . .
H(12) H 0.599(4) -0.066(4) 0.300(4) 0.05(1) Uiso 1.00 d . . .
H(13) H 0.821(4) 0.034(4) -0.019(5) 0.06(1) Uiso 1.00 d . . .
H(14) H 0.915(4) 0.092(4) 0.007(4) 0.04(1) Uiso 1.00 d . . .
H(15) H 0.853(3) -0.041(3) 0.061(3) 0.013(8) Uiso 1.00 d . . .

loop_
_atom_site_aniso_label
_atom_site_aniso_U_11
_atom_site_aniso_U_22
_atom_site_aniso_U_33
_atom_site_aniso_U_12
_atom_site_aniso_U_13
_atom_site_aniso_U_23
Ni(1) 0.0234(2) 0.0186(3) 0.0178(1) 0.0016(2) -0.01754(10) -0.0014(2)
O(1) 0.0333(7) 0.021(1) 0.0278(7) 0.0105(8) -0.0270(4) -0.0081(8)
O(2) 0.0405(8) 0.028(1) 0.0338(7) 0.0088(9) -0.0321(5) -0.0045(9)
O(3) 0.0368(7) 0.040(1) 0.0272(7) -0.0130(9) -0.0272(5) 0.0129(9)
O(4) 0.0525(9) 0.031(1) 0.0359(8) -0.0183(9) -0.0376(5) 0.0123(9)
O(5) 0.0493(9) 0.042(1) 0.0297(8) -0.016(1) -0.0330(5) 0.0052(10)
N(1) 0.0275(8) 0.024(1) 0.0193(8) 0.0018(10) -0.0200(5) -0.0004(9)
N(2) 0.0279(8) 0.026(1) 0.0237(8) -0.0015(10) -0.0217(5) 0.0007(10)
N(3) 0.0244(8) 0.019(1) 0.0178(8) 0.0014(9) -0.0168(5) -0.0044(9)
N(4) 0.0250(8) 0.022(1) 0.0216(8) 0.0038(9) -0.0192(5) -0.0011(9)
N(5) 0.0308(9) 0.028(2) 0.0243(9) 0.000(1) -0.0226(6) 0.000(1)
C(1) 0.0289(10) 0.022(2) 0.0220(10) 0.002(1) -0.0207(6) -0.003(1)
C(2) 0.0193(9) 0.020(1) 0.0187(9) -0.001(1) -0.0148(6) -0.001(1)
C(3) 0.0259(9) 0.020(2) 0.0252(9) 0.003(1) -0.0216(6) -0.001(1)
C(4) 0.0264(9) 0.020(1) 0.0228(9) -0.001(1) -0.0203(6) 0.002(1)
C(5) 0.0269(10) 0.023(2) 0.0189(9) 0.005(1) -0.0184(6) -0.005(1)
C(6) 0.031(1) 0.021(2) 0.0217(9) 0.001(1) -0.0222(6) -0.001(1)
C(7) 0.031(1) 0.037(2) 0.029(1) 0.008(1) -0.0259(6) -0.010(1)
C(8) 0.036(1) 0.027(2) 0.021(1) 0.005(1) -0.0210(7) -0.002(1)
C(9) 0.035(1) 0.024(2) 0.032(1) 0.000(1) -0.0251(7) -0.004(1)
C(10) 0.033(1) 0.029(2) 0.029(1) 0.008(1) -0.0253(7) -0.007(1)

loop_
_atom_type_symbol
_atom_type_description
_atom_type_scat_dispersion_real
_atom_type_scat_dispersion_imag
_atom_type_scat_source
C C 0.003 0.002
;International Tables for Crystallography
(1992, Vol. C, Tables 4.2.6.8 and 6.1.1.1)
;
H H 0.000 0.000
;International Tables for Crystallography
(1992, Vol. C, Table 6.1.1.2)
;
N N 0.006 0.003
;International Tables for Crystallography
(1992, Vol. C, Tables 4.2.6.8 and 6.1.1.1)
;
O O 0.011 0.006
;International Tables for Crystallography
(1992, Vol. C, Tables 4.2.6.8 and 6.1.1.1)
;
Ni Ni 0.339 1.112
;International Tables for Crystallography
(1992, Vol. C, Tables 4.2.6.8 and 6.1.1.1)
;

loop_
_geom_angle_atom_site_label_1
_geom_angle_atom_site_label_2
_geom_angle_atom_site_label_3
_geom_angle
_geom_angle_site_symmetry_1
_geom_angle_site_symmetry_2
_geom_angle_site_symmetry_3
_geom_angle_publ_flag
O(1) Ni(1) O(1) 180.0 . . 3_666 yes
O(1) Ni(1) O(3) 95.37(9) . . . yes
O(1) Ni(1) O(3) 84.63(9) . . 3_666 yes
O(1) Ni(1) N(1) 90.6(1) . . . yes
O(1) Ni(1) N(1) 89.4(1) . . 3_666 yes
O(1) Ni(1) O(3) 84.63(9) 3_666 . . yes
O(1) Ni(1) O(3) 95.37(9) 3_666 . 3_666 yes
O(1) Ni(1) N(1) 89.4(1) 3_666 . . yes
O(1) Ni(1) N(1) 90.6(1) 3_666 . 3_666 yes
O(3) Ni(1) O(3) 180.0 . . 3_666 yes
O(3) Ni(1) N(1) 89.35(10) . . . yes
O(3) Ni(1) N(1) 90.65(10) . . 3_666 yes
O(3) Ni(1) N(1) 90.65(10) 3_666 . . yes
O(3) Ni(1) N(1) 89.35(10) 3_666 . 3_666 yes
N(1) Ni(1) N(1) 180.0 . . 3_666 yes
Ni(1) O(1) N(3) 125.6(2) . . . yes
Ni(1) O(3) N(5) 123.8(2) . . . yes
Ni(1) N(1) C(1) 127.5(2) . . . yes
Ni(1) N(1) C(2) 126.4(2) . . . yes
C(1) N(1) C(2) 106.1(3) . . . yes
C(1) N(2) C(3) 108.6(3) . . . yes
O(1) N(3) C(4) 127.6(3) . . . yes
O(1) N(3) C(5) 119.4(3) . . . yes
C(4) N(3) C(5) 112.4(2) . . . yes
O(2) N(4) C(4) 124.9(3) . . . yes
O(2) N(4) C(6) 122.1(3) . . . yes
C(4) N(4) C(6) 112.2(3) . . . yes
O(3) N(5) O(4) 117.3(3) . . . yes
O(3) N(5) O(5) 121.9(3) . . . yes
O(4) N(5) O(5) 120.9(3) . . . yes
N(1) C(1) N(2) 110.8(3) . . . yes
N(1) C(2) C(3) 108.9(3) . . . yes
N(1) C(2) C(4) 121.4(3) . . . yes
C(3) C(2) C(4) 129.7(3) . . . yes
N(2) C(3) C(2) 105.6(3) . . . yes
N(3) C(4) N(4) 108.4(3) . . . yes
N(3) C(4) C(2) 127.9(3) . . . yes
N(4) C(4) C(2) 123.7(3) . . . yes
N(3) C(5) C(6) 100.5(2) . . . yes
N(3) C(5) C(7) 110.7(2) . . . yes
N(3) C(5) C(8) 105.3(3) . . . yes
C(6) C(5) C(7) 114.6(3) . . . yes
C(6) C(5) C(8) 113.6(2) . . . yes
C(7) C(5) C(8) 111.3(3) . . . yes
N(4) C(6) C(5) 99.5(3) . . . yes
N(4) C(6) C(9) 105.7(3) . . . yes
N(4) C(6) C(10) 111.1(3) . . . yes
C(5) C(6) C(9) 113.9(3) . . . yes
C(5) C(6) C(10) 114.4(3) . . . yes
C(9) C(6) C(10) 111.3(3) . . . yes

loop_
_geom_bond_atom_site_label_1
_geom_bond_atom_site_label_2
_geom_bond_distance
_geom_bond_site_symmetry_1
_geom_bond_site_symmetry_2
_geom_bond_publ_flag
Ni(1) O(1) 2.038(2) . . yes
Ni(1) O(1) 2.038(2) . 3_666 yes
Ni(1) O(3) 2.129(2) . . yes
Ni(1) O(3) 2.129(2) . 3_666 yes
Ni(1) N(1) 2.020(3) . . yes
Ni(1) N(1) 2.020(3) . 3_666 yes
O(1) N(3) 1.302(3) . . yes
O(2) N(4) 1.271(4) . . yes
O(3) N(5) 1.274(4) . . yes
O(4) N(5) 1.260(4) . . yes
O(5) N(5) 1.224(4) . . yes
N(1) C(1) 1.315(4) . . yes
N(1) C(2) 1.384(4) . . yes
N(2) C(1) 1.345(4) . . yes
N(2) C(3) 1.358(4) . . yes
N(3) C(4) 1.331(4) . . yes
N(3) C(5) 1.505(4) . . yes
N(4) C(4) 1.361(4) . . yes
N(4) C(6) 1.506(4) . . yes
C(2) C(3) 1.377(5) . . yes
C(2) C(4) 1.436(5) . . yes
C(5) C(6) 1.567(5) . . yes
C(5) C(7) 1.516(5) . . yes
C(5) C(8) 1.523(4) . . yes
C(6) C(9) 1.524(4) . . yes
C(6) C(10) 1.504(4) . . yes

loop_
_geom_contact_atom_site_label_1
_geom_contact_atom_site_label_2
_geom_contact_distance
_geom_contact_site_symmetry_1
_geom_contact_site_symmetry_2
_geom_contact_publ_flag
O(1) C(3) 3.527(4) . 4_455 ?
O(2) C(1) 2.939(4) . 2_646 ?
O(2) N(2) 3.245(4) . 2_646 ?
O(2) O(4) 3.540(4) . 1_545 ?
O(3) N(2) 3.103(4) . 2_656 ?
O(3) C(3) 3.239(4) . 2_656 ?
O(4) N(2) 2.801(4) . 2_656 ?
O(4) C(8) 3.528(4) . 3_765 ?
O(5) C(7) 3.386(4) . 2_655 ?
O(5) C(10) 3.504(5) . 2_655 ?
N(2) N(5) 3.403(4) . 2_646 ?
C(3) C(9) 3.384(4) . 3_656 ?
C(3) C(7) 3.522(4) . 4_555 ?

loop_
_geom_torsion_atom_site_label_1
_geom_torsion_atom_site_label_2
_geom_torsion_atom_site_label_3
_geom_torsion_atom_site_label_4
_geom_torsion
_geom_torsion_site_symmetry_1
_geom_torsion_site_symmetry_2
_geom_torsion_site_symmetry_3
_geom_torsion_site_symmetry_4
_geom_torsion_publ_flag
Ni(1) O(1) N(3) C(4) 6.3(4) . . . . yes
Ni(1) O(1) N(3) C(5) -164.1(2) . . . . yes
Ni(1) O(1) N(3) C(4) -6.3(4) . 3_666 3_666 3_666 yes
Ni(1) O(1) N(3) C(5) 164.1(2) . 3_666 3_666 3_666 yes
Ni(1) O(3) N(5) O(4) 142.6(2) . . . . yes
Ni(1) O(3) N(5) O(5) -36.3(4) . . . . yes
Ni(1) O(3) N(5) O(4) -142.6(2) . 3_666 3_666 3_666 yes
Ni(1) O(3) N(5) O(5) 36.3(4) . 3_666 3_666 3_666 yes
Ni(1) N(1) C(1) N(2) 178.6(2) . . . . yes
Ni(1) N(1) C(2) C(3) -178.7(2) . . . . yes
Ni(1) N(1) C(2) C(4) 3.0(4) . . . . yes
Ni(1) N(1) C(1) N(2) -178.6(2) . 3_666 3_666 3_666 yes
Ni(1) N(1) C(2) C(3) 178.7(2) . 3_666 3_666 3_666 yes
Ni(1) N(1) C(2) C(4) -3.0(4) . 3_666 3_666 3_666 yes
O(1) Ni(1) O(3) N(5) 55.0(2) . . . . yes
O(1) Ni(1) O(3) N(5) 125.0(2) . . 3_666 3_666 yes
O(1) Ni(1) N(1) C(1) -176.2(2) . . . . yes
O(1) Ni(1) N(1) C(2) 1.8(2) . . . . yes
O(1) Ni(1) N(1) C(1) -3.8(2) . . 3_666 3_666 yes
O(1) Ni(1) N(1) C(2) 178.2(2) . . 3_666 3_666 yes
O(1) N(3) C(4) N(4) 179.0(2) . . . . yes
O(1) N(3) C(4) C(2) 0.5(5) . . . . yes
O(1) N(3) C(5) C(6) -165.2(2) . . . . yes
O(1) N(3) C(5) C(7) -43.7(4) . . . . yes
O(1) N(3) C(5) C(8) 76.6(3) . . . . yes
O(2) N(4) C(4) N(3) -179.1(2) . . . . yes
O(2) N(4) C(4) C(2) -0.5(4) . . . . yes
O(2) N(4) C(6) C(5) -167.3(2) . . . . yes
O(2) N(4) C(6) C(9) 74.4(3) . . . . yes
O(2) N(4) C(6) C(10) -46.4(4) . . . . yes
O(3) Ni(1) O(1) N(3) 83.2(2) . . . . yes
O(3) Ni(1) O(1) N(3) 96.8(2) . . 3_666 3_666 yes
O(3) Ni(1) N(1) C(1) 88.5(3) . . . . yes
O(3) Ni(1) N(1) C(2) -93.6(2) . . . . yes
O(3) Ni(1) N(1) C(1) 91.5(3) . . 3_666 3_666 yes
O(3) Ni(1) N(1) C(2) -86.4(2) . . 3_666 3_666 yes
N(1) Ni(1) O(1) N(3) -6.3(2) . . . . yes
N(1) Ni(1) O(1) N(3) -173.7(2) . . 3_666 3_666 yes
N(1) Ni(1) O(3) N(5) 145.6(2) . . . . yes
N(1) Ni(1) O(3) N(5) 34.4(2) . . 3_666 3_666 yes
N(1) C(1) N(2) C(3) -0.1(3) . . . . yes
N(1) C(2) C(3) N(2) 0.3(3) . . . . yes
N(1) C(2) C(4) N(3) -5.5(5) . . . . yes
N(1) C(2) C(4) N(4) 176.2(3) . . . . yes
N(2) C(1) N(1) C(2) 0.3(3) . . . . yes
N(2) C(3) C(2) C(4) 178.5(3) . . . . yes
N(3) C(4) N(4) C(6) -8.6(3) . . . . yes
N(3) C(4) C(2) C(3) 176.6(3) . . . . yes
N(3) C(5) C(6) N(4) -24.6(2) . . . . yes
N(3) C(5) C(6) C(9) 87.4(3) . . . . yes
N(3) C(5) C(6) C(10) -143.1(3) . . . . yes
N(4) C(4) N(3) C(5) -10.1(3) . . . . yes
N(4) C(4) C(2) C(3) -1.7(5) . . . . yes
N(4) C(6) C(5) C(7) -143.2(2) . . . . yes
N(4) C(6) C(5) C(8) 87.3(3) . . . . yes
C(1) N(1) C(2) C(3) -0.4(3) . . . . yes
C(1) N(1) C(2) C(4) -178.7(3) . . . . yes
C(1) N(2) C(3) C(2) -0.1(3) . . . . yes
C(2) C(4) N(3) C(5) 171.4(3) . . . . yes
C(2) C(4) N(4) C(6) 169.9(3) . . . . yes
C(4) N(3) C(5) C(6) 23.0(3) . . . . yes
C(4) N(3) C(5) C(7) 144.5(3) . . . . yes
C(4) N(3) C(5) C(8) -95.1(3) . . . . yes
C(4) N(4) C(6) C(5) 21.9(3) . . . . yes
C(4) N(4) C(6) C(9) -96.3(3) . . . . yes
C(4) N(4) C(6) C(10) 142.8(3) . . . . yes
C(7) C(5) C(6) C(9) -31.2(4) . . . . yes
C(7) C(5) C(6) C(10) 98.3(3) . . . . yes
C(8) C(5) C(6) C(9) -160.7(3) . . . . yes
C(8) C(5) C(6) C(10) -31.2(4) . . . . yes
C(8) C(5) C(6) C(10) -31.2(4) . . . . yes
